data_7004748
loop_
_publ_author_name
'Constable, Edwin C.'
'Figgemeier, Egbert'
'Housecroft, Catherine E.'
'Kokatam, Swarna Latha'
'Medlycott, Elaine A.'
'Neuburger, Markus'
'Schaffner, Silvia'
'Zampese, Jennifer A.'

_publ_section_title
;
 Wiring terpyridine: approaches to alkynylthienyl
 2,2&#x2032;:6&#x2032;,2&#x2033;-terpyridines
;
_journal_issue 47
_journal_name_full 'Dalton Transactions'
_journal_page_first 6752
_journal_page_last 6762
_journal_paper_doi 10.1039/b811747k
_journal_year 2008
_chemical_formula_moiety 'C19 H12 Br N3 S'
_chemical_formula_sum 'C19 H12 Br N3 S'
_chemical_formula_weight 394.29
_space_group_IT_number 14
_symmetry_cell_setting monoclinic
_symmetry_space_group_name_Hall '-P 2yn'
_symmetry_space_group_name_H-M 'P 1 21/n 1'
_atom_sites_solution_hydrogens geom
_atom_sites_solution_primary direct
_audit_creation_date 06-12-18
_audit_creation_method CRYSTALS_ver_12.84
_cell_angle_alpha 90
_cell_angle_beta 97.1365(8)
_cell_angle_gamma 90
_cell_formula_units_Z 4
_cell_length_a 10.05460(10)
_cell_length_b 8.78370(10)
_cell_length_c 18.2893(2)
_cell_measurement_reflns_used 7055
_cell_measurement_temperature 173
_cell_measurement_theta_max 28
_cell_measurement_theta_min 1
_cell_volume 1602.74(3)
_computing_cell_refinement 'DENZO/SCALEPACK (Otwinowski & Minor, 1997)'
_computing_data_collection 'COLLECT (Nonius, 1997-2001).'
_computing_data_reduction 'DENZO/SCALEPACK (Otwinowski & Minor, 1997)'
_computing_molecular_graphics 'CAMERON (Watkin et al., 1996)'
_computing_publication_material 'CRYSTALS (Betteridge et al., 2003)'
_computing_structure_refinement 'CRYSTALS (Betteridge et al., 2003)'
_computing_structure_solution 'SIR92 (Altomare et al., 1994)'
_diffrn_ambient_temperature 173
_diffrn_measured_fraction_theta_full 0.997
_diffrn_measured_fraction_theta_max 0.997
_diffrn_measurement_device_type 'Nonius KappaCCD'
_diffrn_measurement_method '\f & \w scans'
_diffrn_radiation_monochromator graphite
_diffrn_radiation_type 'Mo K\a'
_diffrn_radiation_wavelength 0.71073
_diffrn_reflns_av_R_equivalents 0.026
_diffrn_reflns_limit_h_max 13
_diffrn_reflns_limit_h_min -13
_diffrn_reflns_limit_k_max 11
_diffrn_reflns_limit_k_min -11
_diffrn_reflns_limit_l_max 24
_diffrn_reflns_limit_l_min -24
_diffrn_reflns_number 13984
_diffrn_reflns_theta_full 27.882
_diffrn_reflns_theta_max 27.882
_diffrn_reflns_theta_min 2.204
_diffrn_standards_number 0
_exptl_absorpt_coefficient_mu 2.700
_exptl_absorpt_correction_T_max 0.74
_exptl_absorpt_correction_T_min 0.65
_exptl_absorpt_correction_type multi-scan
_exptl_absorpt_process_details 'DENZO/SCALEPACK (Otwinowski & Minor, 1997)'
_exptl_crystal_colour colorless
_exptl_crystal_density_diffrn 1.634
_exptl_crystal_description plate
_exptl_crystal_F_000 792
_exptl_crystal_size_max 0.32
_exptl_crystal_size_mid 0.16
_exptl_crystal_size_min 0.11
_refine_diff_density_max 0.31
_refine_diff_density_min -0.30
_refine_ls_extinction_method None
_refine_ls_goodness_of_fit_ref 1.0852
_refine_ls_hydrogen_treatment constr
_refine_ls_matrix_type full
_refine_ls_number_parameters 217
_refine_ls_number_reflns 2947
_refine_ls_number_restraints 0
_refine_ls_R_factor_all 0.0301
_refine_ls_R_factor_gt 0.0217
_refine_ls_shift/su_max 0.000710
_refine_ls_structure_factor_coef F
_refine_ls_weighting_details
;
Method, part 1, Chebychev polynomial, (Watkin, 1994, Prince, 1982)
[weight] = 1.0/[A~0~*T~0~(x)+A~1~*T~1~(x) ... +A~n-1~]*T~n-1~(x)]
where A~i~ are the Chebychev coefficients listed below and x= Fcalc/Fmax
Method = Robust Weighting (Prince, 1982)
W = [weight] * [1-(deltaF/6*sigmaF)^2^]^2^
A~i~ are:
0.325 0.132 0.130
;
_refine_ls_weighting_scheme calc
_refine_ls_wR_factor_all 0.0313
_refine_ls_wR_factor_gt 0.0239
_refine_ls_wR_factor_ref 0.0239
_reflns_limit_h_max 13
_reflns_limit_h_min -13
_reflns_limit_k_max 11
_reflns_limit_k_min 0
_reflns_limit_l_max 24
_reflns_limit_l_min 0
_reflns_number_gt 2947
_reflns_number_total 3823
_reflns_threshold_expression I>3.0\s(I)
_oxford_diffrn_Wilson_B_factor 0.00
_oxford_diffrn_Wilson_scale 0.00
_oxford_refine_ls_scale 0.3830(4)
_oxford_structure_analysis_title '12181351 em2_173k'
_cod_data_source_file b811747k.txt
_cod_data_source_block em2_173k
_cod_depositor_comments
;
The following automatic conversions were performed:
'_symmetry_cell_setting' value 'Monoclinic' changed to 'monoclinic'
according to '/home/saulius/struct/CIF-dictionaries/cif_core.dic'
dictionary named 'cif_core.dic' version 2.4.1 from 2010-06-29.

Automatic conversion script
Id: cif_fix_enum 1527 2010-12-29 10:47:43Z saulius 
;
_cod_original_sg_symbol_H-M 'P 1 21/n 1 '
_cod_original_formula_sum 'C19 H12 Br1 N3 S1'
_cod_database_code 7004748

loop_
_symmetry_equiv_pos_as_xyz
x,y,z
-x,-y,-z
-x+1/2,y+1/2,-z+1/2
x+1/2,-y+1/2,z+1/2

loop_
_atom_site_label
_atom_site_type_symbol
_atom_site_fract_x
_atom_site_fract_y
_atom_site_fract_z
_atom_site_U_iso_or_equiv
_atom_site_occupancy
_atom_site_adp_type
_atom_site_refinement_flags_posn
_atom_site_refinement_flags_adp
_atom_site_refinement_flags_occupancy
_atom_site_disorder_assembly
_atom_site_disorder_group
_atom_site_attached_hydrogens
Br1 Br 0.221684(17) 0.586211(19) 0.434744(10) 0.0359 1.0000 Uani . . . . . .
S1 S 0.38990(4) 0.15188(5) 0.51635(2) 0.0331 1.0000 Uani . . . . . .
N1 N -0.21969(13) 0.09336(16) 0.63925(8) 0.0309 1.0000 Uani . . . . . .
N2 N 0.03836(13) -0.19176(15) 0.64167(7) 0.0273 1.0000 Uani . . . . . .
N3 N 0.35940(14) -0.36919(17) 0.64026(8) 0.0356 1.0000 Uani . . . . . .
C1 C -0.34305(16) 0.1072(2) 0.65874(10) 0.0345 1.0000 Uani . . . . . .
C2 C -0.41051(17) -0.0084(2) 0.68925(10) 0.0369 1.0000 Uani . . . . . .
C3 C -0.34663(18) -0.1467(2) 0.70238(10) 0.0396 1.0000 Uani . . . . . .
C4 C -0.21919(17) -0.1644(2) 0.68230(10) 0.0345 1.0000 Uani . . . . . .
C5 C -0.15924(15) -0.04239(18) 0.65053(8) 0.0275 1.0000 Uani . . . . . .
C6 C -0.02309(15) -0.05707(18) 0.62702(8) 0.0270 1.0000 Uani . . . . . .
C7 C 0.03519(16) 0.06161(18) 0.59249(9) 0.0288 1.0000 Uani . . . . . .
C8 C 0.16258(15) 0.04240(18) 0.57102(8) 0.0270 1.0000 Uani . . . . . .
C9 C 0.22700(15) -0.09726(19) 0.58695(9) 0.0290 1.0000 Uani . . . . . .
C10 C 0.16196(15) -0.20943(18) 0.62271(8) 0.0274 1.0000 Uani . . . . . .
C11 C 0.22711(16) -0.35840(18) 0.64418(8) 0.0283 1.0000 Uani . . . . . .
C12 C 0.15256(17) -0.47697(19) 0.66909(9) 0.0331 1.0000 Uani . . . . . .
C13 C 0.21680(19) -0.6105(2) 0.69248(10) 0.0374 1.0000 Uani . . . . . .
C14 C 0.35309(19) -0.6228(2) 0.68968(9) 0.0367 1.0000 Uani . . . . . .
C15 C 0.41874(18) -0.5010(2) 0.66297(10) 0.0397 1.0000 Uani . . . . . .
C16 C 0.22515(15) 0.16524(18) 0.53323(8) 0.0271 1.0000 Uani . . . . . .
C17 C 0.17096(15) 0.30214(18) 0.50822(9) 0.0284 1.0000 Uani . . . . . .
C18 C 0.26400(16) 0.39261(18) 0.47636(9) 0.0282 1.0000 Uani . . . . . .
C19 C 0.38682(16) 0.32811(19) 0.47650(9) 0.0328 1.0000 Uani . . . . . .
H11 H -0.3837 0.2069 0.6499 0.0425 1.0000 Uiso R . . . . .
H21 H -0.4989 0.0073 0.7026 0.0446 1.0000 Uiso R . . . . .
H31 H -0.3884 -0.2293 0.7251 0.0492 1.0000 Uiso R . . . . .
H41 H -0.1728 -0.2605 0.6887 0.0421 1.0000 Uiso R . . . . .
H71 H -0.0126 0.1551 0.5841 0.0352 1.0000 Uiso R . . . . .
H91 H 0.3159 -0.1166 0.5728 0.0342 1.0000 Uiso R . . . . .
H121 H 0.0570 -0.4661 0.6711 0.0405 1.0000 Uiso R . . . . .
H131 H 0.1687 -0.6973 0.7116 0.0456 1.0000 Uiso R . . . . .
H141 H 0.4006 -0.7141 0.7071 0.0447 1.0000 Uiso R . . . . .
H151 H 0.5139 -0.5108 0.6592 0.0485 1.0000 Uiso R . . . . .
H171 H 0.0812 0.3340 0.5116 0.0348 1.0000 Uiso R . . . . .
H191 H 0.4623 0.3696 0.4562 0.0408 1.0000 Uiso R . . . . .

loop_
_atom_site_aniso_label
_atom_site_aniso_U_11
_atom_site_aniso_U_22
_atom_site_aniso_U_33
_atom_site_aniso_U_23
_atom_site_aniso_U_13
_atom_site_aniso_U_12
Br1 0.03307(9) 0.03011(9) 0.04555(10) 0.00928(7) 0.00885(6) 0.00721(7)
S1 0.02554(18) 0.0309(2) 0.0443(2) 0.00538(17) 0.00958(16) 0.00943(15)
N1 0.0266(6) 0.0296(7) 0.0374(7) 0.0008(6) 0.0076(5) 0.0054(5)
N2 0.0242(6) 0.0277(6) 0.0300(6) -0.0008(5) 0.0032(5) 0.0054(5)
N3 0.0288(7) 0.0338(7) 0.0453(8) 0.0084(6) 0.0094(6) 0.0101(6)
C1 0.0287(8) 0.0338(9) 0.0419(9) -0.0001(7) 0.0080(7) 0.0069(7)
C2 0.0274(8) 0.0437(10) 0.0413(9) 0.0018(8) 0.0109(7) 0.0045(7)
C3 0.0337(9) 0.0404(10) 0.0463(10) 0.0086(8) 0.0118(7) 0.0015(7)
C4 0.0301(8) 0.0315(8) 0.0426(9) 0.0062(7) 0.0079(7) 0.0063(7)
C5 0.0241(7) 0.0299(8) 0.0282(7) -0.0006(6) 0.0023(6) 0.0038(6)
C6 0.0240(7) 0.0284(8) 0.0284(7) -0.0002(6) 0.0022(6) 0.0036(6)
C7 0.0252(7) 0.0268(7) 0.0345(8) 0.0015(6) 0.0046(6) 0.0067(6)
C8 0.0260(7) 0.0279(7) 0.0272(7) -0.0010(6) 0.0033(6) 0.0052(6)
C9 0.0251(7) 0.0300(8) 0.0323(7) 0.0009(6) 0.0052(6) 0.0063(6)
C10 0.0252(7) 0.0280(8) 0.0289(7) -0.0013(6) 0.0023(6) 0.0066(6)
C11 0.0290(7) 0.0282(8) 0.0281(7) -0.0011(6) 0.0055(6) 0.0070(6)
C12 0.0327(8) 0.0303(8) 0.0372(8) 0.0019(7) 0.0080(7) 0.0054(7)
C13 0.0436(9) 0.0309(8) 0.0387(9) 0.0055(7) 0.0095(7) 0.0059(7)
C14 0.0450(9) 0.0323(9) 0.0328(8) 0.0045(7) 0.0054(7) 0.0166(7)
C15 0.0336(8) 0.0399(10) 0.0466(10) 0.0089(8) 0.0089(7) 0.0153(8)
C16 0.0240(7) 0.0281(8) 0.0297(7) -0.0007(6) 0.0048(6) 0.0055(6)
C17 0.0253(7) 0.0290(8) 0.0314(8) 0.0005(6) 0.0051(6) 0.0060(6)
C18 0.0277(7) 0.0260(7) 0.0311(7) 0.0027(6) 0.0045(6) 0.0048(6)
C19 0.0278(7) 0.0315(8) 0.0403(9) 0.0042(7) 0.0085(6) 0.0046(6)

loop_
_atom_type_symbol
_atom_type_scat_dispersion_real
_atom_type_scat_dispersion_imag
_atom_type_scat_Cromer_Mann_a1
_atom_type_scat_Cromer_Mann_b1
_atom_type_scat_Cromer_Mann_a2
_atom_type_scat_Cromer_Mann_b2
_atom_type_scat_Cromer_Mann_a3
_atom_type_scat_Cromer_Mann_b3
_atom_type_scat_Cromer_Mann_a4
_atom_type_scat_Cromer_Mann_b4
_atom_type_scat_Cromer_Mann_c
_atom_type_scat_source
C 0.0033 0.0016 2.3100 20.8439 1.0200 10.2075 1.5886 0.5687 0.8650 51.6512 0.2156 'International Tables Vol C 4.2.6.8 and 6.1.1.4'
H 0.0000 0.0000 0.4930 10.5109 0.3229 26.1257 0.1402 3.1424 0.0408 57.7998 0.0030 'International Tables Vol C 4.2.6.8 and 6.1.1.4'
Br -0.2901 2.4595 17.1789 2.1723 5.2358 16.5796 5.6377 0.2609 3.9851 41.4328 2.9557 'International Tables Vol C 4.2.6.8 and 6.1.1.4'
S 0.1246 0.1234 6.9053 1.4679 5.2034 22.2151 1.4379 0.2536 1.5863 56.1720 0.8669 'International Tables Vol C 4.2.6.8 and 6.1.1.4'
N 0.0061 0.0033 12.2126 0.0057 3.1322 9.8933 2.0125 28.9975 1.1663 0.5826 -11.5290 'International Tables Vol C 4.2.6.8 and 6.1.1.4'

loop_
_geom_angle_atom_site_label_1
_geom_angle_site_symmetry_1
_geom_angle_atom_site_label_2
_geom_angle_site_symmetry_2
_geom_angle_atom_site_label_3
_geom_angle_site_symmetry_3
_geom_angle
_geom_angle_publ_flag
C16 . S1 . C19 . 92.74(8) yes
C1 . N1 . C5 . 117.17(14) yes
C6 . N2 . C10 . 117.89(14) yes
C11 . N3 . C15 . 116.64(15) yes
N1 . C1 . C2 . 124.11(16) yes
N1 . C1 . H11 . 115.0 no
C2 . C1 . H11 . 120.9 no
C1 . C2 . C3 . 118.48(15) yes
C1 . C2 . H21 . 121.0 no
C3 . C2 . H21 . 120.5 no
C2 . C3 . C4 . 118.59(17) yes
C2 . C3 . H31 . 121.4 no
C4 . C3 . H31 . 120.0 no
C3 . C4 . C5 . 119.15(16) yes
C3 . C4 . H41 . 121.1 no
C5 . C4 . H41 . 119.7 no
C4 . C5 . N1 . 122.47(15) yes
C4 . C5 . C6 . 120.98(14) yes
N1 . C5 . C6 . 116.55(14) yes
C5 . C6 . N2 . 115.71(14) yes
C5 . C6 . C7 . 121.46(14) yes
N2 . C6 . C7 . 122.83(14) yes
C6 . C7 . C8 . 119.47(14) yes
C6 . C7 . H71 . 119.2 no
C8 . C7 . H71 . 121.4 no
C7 . C8 . C9 . 117.66(14) yes
C7 . C8 . C16 . 120.43(14) yes
C9 . C8 . C16 . 121.91(14) yes
C8 . C9 . C10 . 119.09(14) yes
C8 . C9 . H91 . 120.8 no
C10 . C9 . H91 . 120.1 no
C9 . C10 . N2 . 123.04(14) yes
C9 . C10 . C11 . 121.86(14) yes
N2 . C10 . C11 . 115.08(14) yes
C10 . C11 . N3 . 116.89(15) yes
C10 . C11 . C12 . 120.32(14) yes
N3 . C11 . C12 . 122.76(15) yes
C11 . C12 . C13 . 119.11(16) yes
C11 . C12 . H121 . 120.9 no
C13 . C12 . H121 . 119.9 no
C12 . C13 . C14 . 118.87(17) yes
C12 . C13 . H131 . 122.2 no
C14 . C13 . H131 . 118.9 no
C13 . C14 . C15 . 118.25(16) yes
C13 . C14 . H141 . 120.3 no
C15 . C14 . H141 . 121.4 no
C14 . C15 . N3 . 124.35(16) yes
C14 . C15 . H151 . 118.4 no
N3 . C15 . H151 . 117.3 no
C8 . C16 . S1 . 120.81(11) yes
C8 . C16 . C17 . 128.72(14) yes
S1 . C16 . C17 . 110.45(12) yes
C16 . C17 . C18 . 112.04(14) yes
C16 . C17 . H171 . 125.0 no
C18 . C17 . H171 . 122.9 no
Br1 . C18 . C17 . 123.14(11) yes
Br1 . C18 . C19 . 122.36(12) yes
C17 . C18 . C19 . 114.49(14) yes
S1 . C19 . C18 . 110.29(12) yes
S1 . C19 . H191 . 122.5 no
C18 . C19 . H191 . 127.2 no

loop_
_geom_bond_atom_site_label_1
_geom_bond_site_symmetry_1
_geom_bond_atom_site_label_2
_geom_bond_site_symmetry_2
_geom_bond_distance
_geom_bond_publ_flag
Br1 . C18 . 1.8899(15) yes
S1 . C16 . 1.7264(15) yes
S1 . C19 . 1.7096(17) yes
N1 . C1 . 1.338(2) yes
N1 . C5 . 1.343(2) yes
N2 . C6 . 1.346(2) yes
N2 . C10 . 1.3401(19) yes
N3 . C11 . 1.344(2) yes
N3 . C15 . 1.344(2) yes
C1 . C2 . 1.377(3) yes
C1 . H11 . 0.972 no
C2 . C3 . 1.381(3) yes
C2 . H21 . 0.960 no
C3 . C4 . 1.385(2) yes
C3 . H31 . 0.959 no
C4 . C5 . 1.392(2) yes
C4 . H41 . 0.964 no
C5 . C6 . 1.491(2) yes
C6 . C7 . 1.386(2) yes
C7 . C8 . 1.396(2) yes
C7 . H71 . 0.954 no
C8 . C9 . 1.401(2) yes
C8 . C16 . 1.465(2) yes
C9 . C10 . 1.390(2) yes
C9 . H91 . 0.976 no
C10 . C11 . 1.494(2) yes
C11 . C12 . 1.392(2) yes
C12 . C13 . 1.381(2) yes
C12 . H121 . 0.971 no
C13 . C14 . 1.382(3) yes
C13 . H131 . 0.990 no
C14 . C15 . 1.378(3) yes
C14 . H141 . 0.967 no
C15 . H151 . 0.972 no
C16 . C17 . 1.375(2) yes
C17 . C18 . 1.408(2) yes
C17 . H171 . 0.954 no
C18 . C19 . 1.358(2) yes
C19 . H191 . 0.958 no

loop_
_cod_related_entry_id
_cod_related_entry_database
_cod_related_entry_code
1 ChemSpider 30652681
